data_4022778
loop_
_publ_author_name
'David Crich'
'Wenju Li'

_publ_contact_author_address
; Department of Chemistry (m/c 111)
  University of Illinois at Chicago
  845 W. Taylor Street
  Chicago, Illinois 60607
  USA
;
_publ_contact_author_email dcrich@uic.edu
_publ_contact_author_fax (312)9960431
_publ_contact_author_name 'Dr. David A. Crich'
_publ_contact_author_phone (312)9965189
_publ_section_title
;
 O-Sialylation with N-Acetyl-5-N,4-O-Carbonyl-Protected
 Thiosialoside Donors in Dichloromethane: Facile and Selective
 Cleavage of the Oxazolidinone Ring
;
_journal_name_full 'Journal of Organic Chemistry'
_journal_page_first 2387
_journal_page_last 2391
_journal_paper_doi 10.1021/jo062431r
_journal_volume 72
_journal_year 2007
_chemical_absolute_configuration rm
_chemical_formula_sum 'C25 H29 N O12 S'
_chemical_formula_weight 567.55
_space_group_IT_number 19
_symmetry_cell_setting orthorhombic
_symmetry_space_group_name_Hall 'P 2ac 2ab'
_symmetry_space_group_name_H-M 'P 21 21 21'
_atom_sites_solution_hydrogens geom
_atom_sites_solution_primary direct
_atom_sites_solution_secondary difmap
_audit_creation_method SHELXL-97
_cell_angle_alpha 90.00
_cell_angle_beta 90.00
_cell_angle_gamma 90.00
_cell_formula_units_Z 4
_cell_length_a 8.2000(5)
_cell_length_b 9.7577(6)
_cell_length_c 34.842(2)
_cell_measurement_temperature 293(2)
_cell_volume 2787.8(3)
_computing_cell_refinement 'Bruker SMART'
_computing_data_collection 'Bruker SMART'
_computing_data_reduction 'Bruker SAINT'
_computing_molecular_graphics 'Bruker SHELXTL'
_computing_publication_material 'Bruker SHELXTL'
_computing_structure_refinement 'SHELXL-97 (Sheldrick, 1997)'
_computing_structure_solution 'SHELXS-97 (Sheldrick, 1990)'
_diffrn_ambient_temperature 293(2)
_diffrn_measured_fraction_theta_full 0.979
_diffrn_measured_fraction_theta_max 0.979
_diffrn_measurement_device_type 'CCD area detector'
_diffrn_measurement_method 'phi and omega scans'
_diffrn_radiation_monochromator graphite
_diffrn_radiation_source 'fine-focus sealed tube'
_diffrn_radiation_type MoK\a
_diffrn_radiation_wavelength 0.71073
_diffrn_reflns_av_R_equivalents 0.0247
_diffrn_reflns_av_sigmaI/netI 0.0229
_diffrn_reflns_limit_h_max 10
_diffrn_reflns_limit_h_min -10
_diffrn_reflns_limit_k_max 12
_diffrn_reflns_limit_k_min -12
_diffrn_reflns_limit_l_max 45
_diffrn_reflns_limit_l_min -46
_diffrn_reflns_number 26225
_diffrn_reflns_theta_full 28.23
_diffrn_reflns_theta_max 28.23
_diffrn_reflns_theta_min 2.17
_exptl_absorpt_coefficient_mu 0.179
_exptl_absorpt_correction_T_max 0.938
_exptl_absorpt_correction_T_min 0.722
_exptl_absorpt_correction_type multi-scan
_exptl_absorpt_process_details SADABS
_exptl_crystal_colour colorless
_exptl_crystal_density_diffrn 1.352
_exptl_crystal_density_method 'not measured'
_exptl_crystal_description prism
_exptl_crystal_F_000 1192
_exptl_crystal_size_max 0.52
_exptl_crystal_size_mid 0.38
_exptl_crystal_size_min 0.36
_refine_diff_density_max 0.240
_refine_diff_density_min -0.193
_refine_diff_density_rms 0.042
_refine_ls_abs_structure_details 'Flack H D (1983), Acta Cryst. A39, 876-881'
_refine_ls_abs_structure_Flack 0.06(8)
_refine_ls_extinction_method none
_refine_ls_goodness_of_fit_ref 1.043
_refine_ls_hydrogen_treatment constr
_refine_ls_matrix_type full
_refine_ls_number_parameters 357
_refine_ls_number_reflns 6586
_refine_ls_number_restraints 0
_refine_ls_restrained_S_all 1.043
_refine_ls_R_factor_all 0.0549
_refine_ls_R_factor_gt 0.0462
_refine_ls_shift/su_max 0.002
_refine_ls_shift/su_mean 0.000
_refine_ls_structure_factor_coef Fsqd
_refine_ls_weighting_details 'calc w=1/[\s^2^(Fo^2^)+(0.0781P)^2^+0.0841P] where P=(Fo^2^+2Fc^2^)/3'
_refine_ls_weighting_scheme calc
_refine_ls_wR_factor_gt 0.1173
_refine_ls_wR_factor_ref 0.1232
_reflns_number_gt 5626
_reflns_number_total 6586
_reflns_threshold_expression >2sigma(I)
_cod_data_source_file jo062431rsi20061126_095931.cif
_cod_data_source_block cdwdc46m
_cod_database_code 4022778

loop_
_symmetry_equiv_pos_as_xyz
'x, y, z'
'-x+1/2, -y, z+1/2'
'-x, y+1/2, -z+1/2'
'x+1/2, -y+1/2, -z'

loop_
_atom_site_label
_atom_site_type_symbol
_atom_site_fract_x
_atom_site_fract_y
_atom_site_fract_z
_atom_site_U_iso_or_equiv
_atom_site_adp_type
_atom_site_occupancy
_atom_site_symmetry_multiplicity
_atom_site_calc_flag
_atom_site_refinement_flags
C1 C -0.0536(2) 0.8285(2) 0.83611(6) 0.0555(5) Uani 1 1 d .
C2 C 0.0655(2) 0.7164(2) 0.84873(6) 0.0478(4) Uani 1 1 d .
S2 S 0.16402(7) 0.64709(6) 0.804567(16) 0.06161(15) Uani 1 1 d .
C3 C -0.0294(3) 0.5984(2) 0.86769(7) 0.0576(5) Uani 1 1 d .
H3A H -0.1037 0.6334 0.8870 0.069 Uiso 1 1 calc R
H3B H -0.0918 0.5481 0.8487 0.069 Uiso 1 1 calc R
C4 C 0.0976(3) 0.5080(2) 0.88563(6) 0.0536(5) Uani 1 1 d .
H4 H 0.1636 0.4656 0.8654 0.064 Uiso 1 1 calc R
C5 C 0.2074(3) 0.58451(19) 0.91281(5) 0.0495(4) Uani 1 1 d .
H5 H 0.1378 0.6311 0.9316 0.059 Uiso 1 1 calc R
C6 C 0.3030(2) 0.69469(17) 0.89115(5) 0.0428(4) Uani 1 1 d .
H6 H 0.3712 0.6523 0.8713 0.051 Uiso 1 1 calc R
C7 C 0.4053(2) 0.78924(17) 0.91598(5) 0.0409(4) Uani 1 1 d .
H7 H 0.4891 0.7335 0.9286 0.049 Uiso 1 1 calc R
C8 C 0.4914(2) 0.90532(18) 0.89450(5) 0.0418(4) Uani 1 1 d .
H8 H 0.5580 0.8672 0.8737 0.050 Uiso 1 1 calc R
C9 C 0.3814(2) 1.01623(18) 0.87886(6) 0.0456(4) Uani 1 1 d .
H9A H 0.3056 0.9784 0.8603 0.055 Uiso 1 1 calc R
H9B H 0.3197 1.0587 0.8994 0.055 Uiso 1 1 calc R
C10 C 0.2474(3) 0.7971(2) 0.78401(5) 0.0554(5) Uani 1 1 d .
C11 C 0.4073(3) 0.8318(3) 0.79151(6) 0.0623(6) Uani 1 1 d .
H11 H 0.4700 0.7754 0.8071 0.075 Uiso 1 1 calc R
C12 C 0.4749(4) 0.9478(4) 0.77637(8) 0.0873(9) Uani 1 1 d .
H12 H 0.5835 0.9687 0.7814 0.105 Uiso 1 1 calc R
C13 C 0.3844(5) 1.0326(4) 0.75410(9) 0.0970(10) Uani 1 1 d .
H13 H 0.4299 1.1132 0.7447 0.116 Uiso 1 1 calc R
C14 C 0.2265(5) 1.0002(4) 0.74540(8) 0.0993(12) Uani 1 1 d .
H14 H 0.1655 1.0578 0.7297 0.119 Uiso 1 1 calc R
C15 C 0.1570(3) 0.8804(3) 0.76013(7) 0.0809(8) Uani 1 1 d .
H15 H 0.0504 0.8569 0.7539 0.097 Uiso 1 1 calc R
O1 O -0.1811(2) 0.8034(2) 0.82106(5) 0.0760(5) Uani 1 1 d .
O4 O 0.0336(2) 0.40182(16) 0.91080(5) 0.0717(5) Uani 1 1 d .
N5 N 0.2811(3) 0.46322(17) 0.93223(5) 0.0631(5) Uani 1 1 d .
O6 O 0.17873(15) 0.77760(12) 0.87360(3) 0.0437(3) Uani 1 1 d .
O7 O 0.30520(15) 0.84965(12) 0.94552(3) 0.0436(3) Uani 1 1 d .
O8 O 0.59501(16) 0.97640(13) 0.92170(4) 0.0486(3) Uani 1 1 d .
C1' C -0.0950(3) 1.0674(3) 0.83149(11) 0.0930(10) Uani 1 1 d .
H1'1 H -0.1152 1.0629 0.8044 0.140 Uiso 1 1 calc R
H1'2 H -0.0390 1.1512 0.8374 0.140 Uiso 1 1 calc R
H1'3 H -0.1969 1.0648 0.8451 0.140 Uiso 1 1 calc R
C4' C 0.1561(4) 0.3647(2) 0.93479(7) 0.0772(7) Uani 1 1 d .
C5' C 0.4453(4) 0.4302(2) 0.93300(7) 0.0668(6) Uani 1 1 d .
C7' C 0.3706(2) 0.8556(2) 0.98134(5) 0.0514(4) Uani 1 1 d .
C8' C 0.7426(3) 0.9216(2) 0.92918(7) 0.0595(5) Uani 1 1 d .
C9' C 0.4169(3) 1.2269(2) 0.84739(7) 0.0629(6) Uani 1 1 d .
C5" C 0.4973(4) 0.3019(3) 0.95319(9) 0.0942(11) Uani 1 1 d .
H5"1 H 0.6090 0.2823 0.9471 0.141 Uiso 1 1 calc R
H5"2 H 0.4298 0.2270 0.9450 0.141 Uiso 1 1 calc R
H5"3 H 0.4864 0.3141 0.9804 0.141 Uiso 1 1 calc R
C7" C 0.2721(3) 0.9443(3) 1.00674(6) 0.0625(6) Uani 1 1 d .
H7"1 H 0.3029 0.9287 1.0330 0.094 Uiso 1 1 calc R
H7"2 H 0.1586 0.9232 1.0035 0.094 Uiso 1 1 calc R
H7"3 H 0.2909 1.0386 1.0003 0.094 Uiso 1 1 calc R
C8" C 0.8348(4) 1.0047(4) 0.95756(11) 0.0973(10) Uani 1 1 d .
H8"1 H 0.8969 0.9450 0.9739 0.146 Uiso 1 1 calc R
H8"2 H 0.7598 1.0570 0.9728 0.146 Uiso 1 1 calc R
H8"3 H 0.9072 1.0658 0.9443 0.146 Uiso 1 1 calc R
C9" C 0.5364(4) 1.3219(3) 0.82882(10) 0.0946(10) Uani 1 1 d .
H9"1 H 0.4810 1.4035 0.8206 0.142 Uiso 1 1 calc R
H9"2 H 0.5849 1.2775 0.8070 0.142 Uiso 1 1 calc R
H9"3 H 0.6199 1.3458 0.8469 0.142 Uiso 1 1 calc R
O1' O 0.00453(17) 0.95183(16) 0.84299(5) 0.0639(4) Uani 1 1 d .
O4' O 0.1487(4) 0.2673(2) 0.95494(7) 0.1117(8) Uani 1 1 d .
O5' O 0.5437(2) 0.50553(18) 0.91759(6) 0.0771(5) Uani 1 1 d .
O7' O 0.4926(2) 0.7994(2) 0.99041(5) 0.0850(6) Uani 1 1 d .
O8' O 0.7871(2) 0.8177(2) 0.91475(6) 0.0879(6) Uani 1 1 d .
O9' O 0.48818(18) 1.11538(14) 0.86077(4) 0.0556(3) Uani 1 1 d .
O9" O 0.2749(3) 1.2471(2) 0.84983(8) 0.1012(8) Uani 1 1 d .

loop_
_atom_site_aniso_label
_atom_site_aniso_U_11
_atom_site_aniso_U_22
_atom_site_aniso_U_33
_atom_site_aniso_U_23
_atom_site_aniso_U_13
_atom_site_aniso_U_12
C1 0.0487(10) 0.0589(12) 0.0590(11) 0.0010(9) -0.0017(9) 0.0062(9)
C2 0.0469(9) 0.0444(10) 0.0522(9) -0.0073(8) 0.0003(8) 0.0011(8)
S2 0.0714(3) 0.0577(3) 0.0558(3) -0.0136(2) 0.0031(2) -0.0011(3)
C3 0.0533(11) 0.0493(11) 0.0704(13) -0.0065(10) 0.0043(9) -0.0057(9)
C4 0.0629(11) 0.0376(9) 0.0603(11) -0.0023(8) 0.0098(9) -0.0052(8)
C5 0.0669(12) 0.0337(8) 0.0478(9) -0.0007(8) 0.0031(9) 0.0031(8)
C6 0.0532(9) 0.0325(8) 0.0425(8) -0.0011(7) -0.0003(7) 0.0077(7)
C7 0.0491(9) 0.0330(8) 0.0405(8) 0.0001(7) 0.0005(7) 0.0092(7)
C8 0.0476(9) 0.0369(8) 0.0407(8) -0.0020(7) 0.0000(7) 0.0027(7)
C9 0.0506(9) 0.0354(8) 0.0509(9) 0.0060(7) -0.0032(8) 0.0008(7)
C10 0.0598(11) 0.0651(13) 0.0411(9) -0.0037(9) 0.0009(8) 0.0141(10)
C11 0.0657(12) 0.0767(15) 0.0445(10) -0.0052(10) 0.0018(9) 0.0040(12)
C12 0.0904(18) 0.112(2) 0.0598(14) -0.0089(16) 0.0106(13) -0.0282(18)
C13 0.134(3) 0.085(2) 0.0718(17) 0.0023(16) 0.0273(19) -0.009(2)
C14 0.131(3) 0.102(2) 0.0652(15) 0.0317(16) 0.0161(17) 0.047(2)
C15 0.0727(15) 0.106(2) 0.0636(13) 0.0187(14) -0.0025(12) 0.0253(15)
O1 0.0584(9) 0.0817(11) 0.0877(11) 0.0048(9) -0.0228(9) 0.0003(9)
O4 0.0884(11) 0.0453(8) 0.0814(11) 0.0059(8) 0.0133(9) -0.0161(8)
N5 0.0982(14) 0.0350(8) 0.0561(9) 0.0084(7) -0.0069(9) 0.0005(9)
O6 0.0476(6) 0.0333(6) 0.0503(6) -0.0010(5) -0.0036(5) 0.0026(5)
O7 0.0495(6) 0.0406(6) 0.0406(6) -0.0030(5) 0.0020(5) 0.0064(5)
O8 0.0515(7) 0.0403(6) 0.0539(7) -0.0032(6) -0.0086(6) 0.0032(6)
C1' 0.0686(15) 0.0630(15) 0.147(3) 0.0258(18) -0.0139(18) 0.0168(13)
C4' 0.116(2) 0.0491(13) 0.0663(14) 0.0048(11) 0.0114(15) -0.0068(14)
C5' 0.1065(19) 0.0363(10) 0.0576(12) -0.0074(9) -0.0249(13) 0.0094(12)
C7' 0.0596(11) 0.0529(11) 0.0417(9) 0.0018(8) 0.0026(8) 0.0031(9)
C8' 0.0513(10) 0.0614(13) 0.0657(12) 0.0063(11) -0.0036(10) 0.0040(10)
C9' 0.0904(17) 0.0392(10) 0.0591(11) 0.0045(9) 0.0148(11) 0.0117(11)
C5" 0.151(3) 0.0395(11) 0.0926(19) -0.0019(12) -0.051(2) 0.0153(15)
C7" 0.0675(12) 0.0714(14) 0.0486(10) -0.0135(10) 0.0083(9) -0.0048(11)
C8" 0.0789(17) 0.094(2) 0.119(2) 0.0006(18) -0.0433(18) -0.0070(17)
C9" 0.135(3) 0.0592(15) 0.0897(18) 0.0248(14) 0.0281(19) -0.0010(17)
O1' 0.0509(7) 0.0502(8) 0.0907(11) 0.0082(8) -0.0080(7) 0.0081(6)
O4' 0.166(2) 0.0637(11) 0.1051(15) 0.0368(11) -0.0014(16) -0.0250(14)
O5' 0.0850(11) 0.0528(9) 0.0934(12) -0.0042(9) -0.0220(10) 0.0200(9)
O7' 0.0956(13) 0.1087(15) 0.0509(8) 0.0022(9) -0.0101(8) 0.0412(12)
O8' 0.0656(10) 0.0994(14) 0.0988(13) -0.0188(12) -0.0050(9) 0.0338(10)
O9' 0.0622(8) 0.0443(8) 0.0604(8) 0.0125(6) -0.0013(6) -0.0015(6)
O9" 0.1045(15) 0.0598(11) 0.1392(19) 0.0340(12) 0.0320(14) 0.0345(11)

loop_
_atom_type_symbol
_atom_type_description
_atom_type_scat_dispersion_real
_atom_type_scat_dispersion_imag
_atom_type_scat_source
C C 0.0033 0.0016 'International Tables Vol C Tables 4.2.6.8 and 6.1.1.4'
H H 0.0000 0.0000 'International Tables Vol C Tables 4.2.6.8 and 6.1.1.4'
N N 0.0061 0.0033 'International Tables Vol C Tables 4.2.6.8 and 6.1.1.4'
O O 0.0106 0.0060 'International Tables Vol C Tables 4.2.6.8 and 6.1.1.4'
S S 0.1246 0.1234 'International Tables Vol C Tables 4.2.6.8 and 6.1.1.4'

loop_
_geom_angle_atom_site_label_1
_geom_angle_atom_site_label_2
_geom_angle_atom_site_label_3
_geom_angle
O1 C1 O1' 125.7(2)
O1 C1 C2 122.6(2)
O1' C1 C2 111.68(17)
O6 C2 C1 107.21(15)
O6 C2 C3 112.83(16)
C1 C2 C3 109.58(17)
O6 C2 S2 112.15(12)
C1 C2 S2 107.37(14)
C3 C2 S2 107.56(13)
C10 S2 C2 101.62(9)
C4 C3 C2 105.51(16)
O4 C4 C3 114.77(18)
O4 C4 C5 100.94(17)
C3 C4 C5 112.70(17)
N5 C5 C4 97.72(15)
N5 C5 C6 125.05(18)
C4 C5 C6 110.16(16)
O6 C6 C7 106.99(13)
O6 C6 C5 104.03(15)
C7 C6 C5 115.42(15)
O7 C7 C6 109.91(14)
O7 C7 C8 107.99(13)
C6 C7 C8 115.23(15)
O8 C8 C9 104.07(14)
O8 C8 C7 107.75(14)
C9 C8 C7 115.56(15)
O9' C9 C8 105.94(14)
C15 C10 C11 118.7(2)
C15 C10 S2 121.7(2)
C11 C10 S2 119.63(18)
C12 C11 C10 121.1(3)
C13 C12 C11 120.3(3)
C12 C13 C14 120.3(3)
C13 C14 C15 119.8(3)
C10 C15 C14 119.7(3)
C4' O4 C4 107.12(19)
C5' N5 C4' 123.2(2)
C5' N5 C5 126.0(2)
C4' N5 C5 106.01(19)
C2 O6 C6 119.49(13)
C7' O7 C7 116.62(14)
C8' O8 C8 117.57(16)
O4' C4' O4 122.8(3)
O4' C4' N5 128.6(3)
O4 C4' N5 108.53(19)
O5' C5' N5 119.7(2)
O5' C5' C5" 121.6(3)
N5 C5' C5" 118.7(3)
O7' C7' O7 123.94(19)
O7' C7' C7" 124.99(19)
O7 C7' C7" 111.04(17)
O8' C8' O8 122.1(2)
O8' C8' C8" 126.2(2)
O8 C8' C8" 111.6(2)
O9" C9' O9' 123.2(2)
O9" C9' C9" 124.9(2)
O9' C9' C9" 111.9(2)
C1 O1' C1' 117.21(18)
C9' O9' C9 115.87(17)

loop_
_geom_bond_atom_site_label_1
_geom_bond_atom_site_label_2
_geom_bond_distance
C1 O1 1.195(3)
C1 O1' 1.316(3)
C1 C2 1.531(3)
C2 O6 1.403(2)
C2 C3 1.539(3)
C2 S2 1.865(2)
S2 C10 1.767(2)
C3 C4 1.501(3)
C4 O4 1.455(3)
C4 C5 1.505(3)
C5 N5 1.491(2)
C5 C6 1.530(3)
C6 O6 1.437(2)
C6 C7 1.518(3)
C7 O7 1.442(2)
C7 C8 1.530(3)
C8 O8 1.450(2)
C8 C9 1.510(2)
C9 O9' 1.449(2)
C10 C15 1.379(3)
C10 C11 1.379(3)
C11 C12 1.366(4)
C12 C13 1.356(5)
C13 C14 1.366(6)
C14 C15 1.399(5)
O4 C4' 1.356(4)
N5 C5' 1.385(4)
N5 C4' 1.408(3)
O7 C7' 1.360(2)
O8 C8' 1.349(3)
C1' O1' 1.449(3)
C4' O4' 1.184(3)
C5' O5' 1.216(3)
C5' C5" 1.498(3)
C7' O7' 1.184(3)
C7' C7" 1.478(3)
C8' O8' 1.189(3)
C8' C8" 1.485(4)
C9' O9" 1.184(3)
C9' O9' 1.320(3)
C9' C9" 1.496(4)

loop_
_cod_related_entry_id
_cod_related_entry_database
_cod_related_entry_code
1 ChemSpider 17278326
